data_7133008
loop_
_publ_author_name
'Nakazono, Yosuke'
'Inoue, Ryota'
'Sumitani, Ryo'
'Mochida, Tomoyuki'

_publ_section_title
;
 Solvent-free transformation of protic ionic liquids into zwitterions.
;
_journal_issue 44
_journal_name_full 'Chemical communications (Cambridge, England)'
_journal_page_first 5711
_journal_page_last 5714
_journal_paper_doi 10.1039/d4cc01345j
_journal_volume 60
_journal_year 2024
_chemical_formula_moiety 'C10 H16 F3 N3 O4 S2'
_chemical_formula_sum 'C10 H16 F3 N3 O4 S2'
_chemical_formula_weight 363.38
_space_group_crystal_system triclinic
_space_group_IT_number 2
_space_group_name_Hall '-P 1'
_space_group_name_H-M_alt 'P -1'
_atom_sites_solution_hydrogens geom
_atom_sites_solution_primary dual
_atom_sites_solution_secondary dual
_audit_update_record
;
2023-10-05 deposited with the CCDC.	2024-05-06 downloaded from the CCDC.
;
_cell_angle_alpha 93.615(7)
_cell_angle_beta 92.206(8)
_cell_angle_gamma 94.036(7)
_cell_formula_units_Z 8
_cell_length_a 9.869(6)
_cell_length_b 17.149(11)
_cell_length_c 18.682(12)
_cell_measurement_reflns_used 7916
_cell_measurement_temperature 90.(2)
_cell_measurement_theta_max 28.6110
_cell_measurement_theta_min 2.1995
_cell_volume 3145(3)
_computing_cell_refinement 'SAINT V8.38A (Bruker AXS Inc., 2017)'
_computing_data_collection 'SAINT V8.38A (Bruker AXS Inc., 2017)'
_computing_data_reduction 'SAINT V8.38A (Bruker AXS Inc., 2017)'
_computing_molecular_graphics 'shelXle (C.B. Huebschle, rev 833)'
_computing_publication_material 'Generate Report (Bruker AXS Inc., 2017)'
_computing_structure_refinement 'SHELXL-2016/6 (Sheldrick, 2016)'
_computing_structure_solution 'XT, VERSION 2014/5'
_diffrn_ambient_temperature 90.(2)
_diffrn_detector_area_resol_mean 8.3333
_diffrn_measured_fraction_theta_full 0.984
_diffrn_measured_fraction_theta_max 0.984
_diffrn_measurement_device_type 'Bruker APEXII CCD area detector'
_diffrn_measurement_method 'phi and omega scans'
_diffrn_radiation_monochromator 'Bruker Helios multilayer confocal mirror'
_diffrn_radiation_source 'Bruker TXS fine-focus rotating anode'
_diffrn_radiation_type MoK\a
_diffrn_radiation_wavelength 0.71073
_diffrn_reflns_av_R_equivalents 0.0544
_diffrn_reflns_av_unetI/netI 0.0691
_diffrn_reflns_limit_h_max 11
_diffrn_reflns_limit_h_min -12
_diffrn_reflns_limit_k_max 20
_diffrn_reflns_limit_k_min -20
_diffrn_reflns_limit_l_max 22
_diffrn_reflns_limit_l_min 0
_diffrn_reflns_number 11577
_diffrn_reflns_theta_full 25.68
_diffrn_reflns_theta_max 25.68
_diffrn_reflns_theta_min 1.56
_diffrn_source 'rotating-anode X-ray tube'
_diffrn_source_type 'Bruker Turbo X-ray Source'
_exptl_absorpt_coefficient_mu 0.390
_exptl_absorpt_correction_T_max 0.99
_exptl_absorpt_correction_T_min 0.80
_exptl_absorpt_correction_type multi-scan
_exptl_absorpt_process_details 'TWINABS - Bruker AXS scaling for twinned crystals - Version 2012/1'
_exptl_crystal_colour colourless
_exptl_crystal_density_diffrn 1.535
_exptl_crystal_density_method 'not measured'
_exptl_crystal_description plate
_exptl_crystal_F_000 1504
_exptl_crystal_size_max 0.106
_exptl_crystal_size_mid 0.084
_exptl_crystal_size_min 0.028
_refine_diff_density_max 0.983
_refine_diff_density_min -0.539
_refine_ls_extinction_method none
_refine_ls_goodness_of_fit_ref 1.028
_refine_ls_hydrogen_treatment constr
_refine_ls_matrix_type full
_refine_ls_number_parameters 798
_refine_ls_number_reflns 11577
_refine_ls_number_restraints 0
_refine_ls_restrained_S_all 1.028
_refine_ls_R_factor_all 0.0717
_refine_ls_R_factor_gt 0.0509
_refine_ls_shift/su_max 0.001
_refine_ls_shift/su_mean 0.000
_refine_ls_structure_factor_coef Fsqd
_refine_ls_weighting_details 'w=1/[\s^2^(Fo^2^)+(0.0624P)^2^+2.7495P] where P=(Fo^2^+2Fc^2^)/3'
_refine_ls_weighting_scheme calc
_refine_ls_wR_factor_gt 0.1239
_refine_ls_wR_factor_ref 0.1377
_reflns_number_gt 9132
_reflns_number_total 11577
_reflns_threshold_expression 'I > 2\s(I)'
_cod_data_source_file d4cc01345j2.cif
_cod_data_source_block 3ZW
_cod_depositor_comments
;
The following automatic conversions were performed:

data item '_exptl_absorpt_correction_type' value 'Multi-Scan' was
changed to 'multi-scan' in accordance with the
/home/data/users/saulius/crontab/automatic-downloads/rss-feeds/RSC/lib/dictionaries/cif_core.dic
dictionary named 'cif_core.dic' version 2.4.2 last updated on
2011-04-26.

Automatic conversion script
Id: cif_fix_values 8170 2020-07-09 18:12:32Z antanas 

 Adding full bibliography for 7133006--7133008.cif.
;
_cod_original_cell_volume 3145.(3)
_cod_database_code 7133008

loop_
_space_group_symop_operation_xyz
'x, y, z'
'-x, -y, -z'

loop_
_atom_site_type_symbol
_atom_site_label
_atom_site_fract_x
_atom_site_fract_y
_atom_site_fract_z
_atom_site_U_iso_or_equiv
_atom_site_adp_type
_atom_site_calc_flag
_atom_site_refinement_flags_adp
_atom_site_refinement_flags_occupancy
_atom_site_refinement_flags_posn
_atom_site_occupancy
_atom_site_disorder_assembly
_atom_site_disorder_group
S S1 0.83355(9) 0.05647(5) 0.83183(5) 0.0131(2) Uani d . . . 1 . .
F F1 0.6632(3) -0.17968(13) 0.78966(13) 0.0395(7) Uani d . . . 1 . .
O O1 0.9394(3) 0.06485(14) 0.78040(14) 0.0192(6) Uani d . . . 1 . .
N N1 0.7626(3) 0.40130(16) 0.79953(16) 0.0126(6) Uani d . . . 1 . .
C C1 0.8329(6) 0.6628(3) 0.8265(3) 0.0590(17) Uani d . . . 1 . .
H H1A 0.885532 0.712926 0.823086 0.089 Uiso calc U . R 1 . .
H H1B 0.752191 0.671117 0.854159 0.089 Uiso calc U . R 1 . .
H H1C 0.80486 0.640392 0.77823 0.089 Uiso calc U . R 1 . .
S S2 0.59237(9) -0.03953(5) 0.83283(5) 0.0157(2) Uani d . . . 1 . .
F F2 0.7659(2) -0.13341(13) 0.88852(13) 0.0294(6) Uani d . . . 1 . .
O O2 0.8758(3) 0.03238(14) 0.90160(13) 0.0164(6) Uani d . . . 1 . .
N N2 0.7267(3) 0.27480(16) 0.79334(16) 0.0130(6) Uani d . . . 1 . .
C C2 0.9209(5) 0.6062(2) 0.8643(3) 0.0320(11) Uani d . . . 1 . .
H H2A 1.005245 0.601024 0.837859 0.038 Uiso calc U . R 1 . .
H H2B 0.947337 0.628837 0.913297 0.038 Uiso calc U . R 1 . .
S S3 0.65577(9) 0.31389(5) 0.57844(5) 0.0129(2) Uani d . . . 1 . .
F F3 0.5555(3) -0.17579(14) 0.88788(15) 0.0373(7) Uani d . . . 1 . .
O O3 0.4763(3) -0.05754(16) 0.78460(15) 0.0260(6) Uani d . . . 1 . .
N N3 0.7123(3) 0.00054(17) 0.79181(16) 0.0167(7) Uani d . . . 1 . .
C C3 0.8502(4) 0.5247(2) 0.8695(2) 0.0229(9) Uani d . . . 1 . .
H H3A 0.760184 0.529745 0.890339 0.027 Uiso calc U . R 1 . .
H H3B 0.904982 0.494555 0.901915 0.027 Uiso calc U . R 1 . .
S S4 0.86898(9) 0.21695(5) 0.55708(5) 0.0149(2) Uani d . . . 1 . .
F F4 0.7320(3) 0.09415(13) 0.49015(13) 0.0326(6) Uani d . . . 1 . .
O O4 0.5693(3) -0.00481(14) 0.90354(14) 0.0186(6) Uani d . . . 1 . .
N N4 0.7847(3) 0.66584(16) 0.56676(16) 0.0140(6) Uani d . . . 1 . .
C C4 0.8316(4) 0.4806(2) 0.7956(2) 0.0165(8) Uani d . . . 1 . .
H H4A 0.77726 0.511105 0.763279 0.02 Uiso calc U . R 1 . .
H H4B 0.921776 0.475757 0.774936 0.02 Uiso calc U . R 1 . .
S S5 0.81717(9) 0.58398(5) 0.34233(5) 0.0130(2) Uani d . . . 1 . .
F F5 0.6817(2) 0.11330(13) 0.60072(13) 0.0310(6) Uani d . . . 1 . .
O O5 0.5392(3) 0.32735(14) 0.53300(14) 0.0189(6) Uani d . . . 1 . .
N N5 0.7940(3) 0.53971(17) 0.56048(16) 0.0139(6) Uani d . . . 1 . .
C C5 0.6310(4) 0.3851(2) 0.8193(2) 0.0168(8) Uani d . . . 1 . .
H H5 0.568059 0.422299 0.832744 0.02 Uiso calc U . R 1 . .
F F6 0.8722(3) 0.06632(13) 0.57422(15) 0.0383(7) Uani d . . . 1 . .
S S6 0.57515(9) 0.48741(5) 0.33034(5) 0.0132(2) Uani d . . . 1 . .
O O6 0.6270(3) 0.27633(14) 0.64409(14) 0.0178(6) Uani d . . . 1 . .
N N6 0.7574(3) 0.26851(17) 0.52708(16) 0.0168(7) Uani d . . . 1 . .
C C6 0.6083(4) 0.3056(2) 0.81598(19) 0.0162(8) Uani d . . . 1 . .
H H6 0.526894 0.276851 0.827068 0.019 Uiso calc U . R 1 . .
F F7 0.6512(3) 0.36324(13) 0.25685(12) 0.0338(6) Uani d . . . 1 . .
S S7 0.67200(9) 0.84021(5) 0.10956(5) 0.0133(2) Uani d . . . 1 . .
O O7 0.9164(3) 0.23393(15) 0.63085(14) 0.0211(6) Uani d . . . 1 . .
N N7 0.8083(3) 0.93209(17) 0.35416(17) 0.0171(7) Uani d . . . 1 . .
C C7 0.8189(4) 0.33397(19) 0.78334(18) 0.0129(7) Uani d . . . 1 . .
H H7 0.908455 0.328972 0.767552 0.015 Uiso calc U . R 1 . .
F F8 0.7515(2) 0.38372(12) 0.36201(13) 0.0272(5) Uani d . . . 1 . .
S S8 0.88079(9) 0.73743(5) 0.09723(5) 0.0141(2) Uani d . . . 1 . .
O O8 0.9703(3) 0.20716(15) 0.50411(15) 0.0254(7) Uani d . . . 1 . .
N N8 0.7342(3) 0.81015(17) 0.33511(16) 0.0157(7) Uani d . . . 1 . .
C C8 0.7458(4) 0.1907(2) 0.77773(19) 0.0153(8) Uani d . . . 1 . .
H H8A 0.825281 0.185159 0.747561 0.018 Uiso calc U . R 1 . .
H H8B 0.664534 0.16529 0.750701 0.018 Uiso calc U . R 1 . .
O O9 0.9236(3) 0.59786(14) 0.29264(14) 0.0203(6) Uani d . . . 1 . .
F F9 0.5418(3) 0.33789(13) 0.35142(14) 0.0336(6) Uani d . . . 1 . .
N N9 0.6903(3) 0.53914(16) 0.29631(16) 0.0151(7) Uani d . . . 1 . .
C C9 0.7681(4) 0.15039(19) 0.84754(18) 0.0116(7) Uani d . . . 1 . .
H H9A 0.680777 0.144049 0.87161 0.014 Uiso calc U . R 1 . .
H H9B 0.832664 0.183936 0.880067 0.014 Uiso calc U . R 1 . .
N N10 0.7707(3) 1.18228(17) 0.04044(16) 0.0137(6) Uani d . . . 1 . .
O O10 0.8550(3) 0.54680(14) 0.40686(13) 0.0172(6) Uani d . . . 1 . .
F F10 0.7426(3) 0.61528(14) 0.02958(13) 0.0328(6) Uani d . . . 1 . .
C C10 0.6486(4) -0.1375(2) 0.8503(2) 0.0216(9) Uani d . . . 1 . .
C C11 0.5691(5) 0.8908(3) 0.5929(3) 0.0410(12) Uani d . . . 1 . .
H H11A 0.55313 0.863781 0.545192 0.061 Uiso calc U . R 1 . .
H H11B 0.558214 0.946822 0.589766 0.061 Uiso calc U . R 1 . .
H H11C 0.503505 0.86909 0.625788 0.061 Uiso calc U . R 1 . .
N N11 0.7898(3) 1.05848(17) 0.05400(16) 0.0140(6) Uani d . . . 1 . .
O O11 0.5554(3) 0.50369(14) 0.40599(14) 0.0179(6) Uani d . . . 1 . .
F F11 0.6794(2) 0.64189(12) 0.13737(13) 0.0275(6) Uani d . . . 1 . .
C C12 0.7134(4) 0.8792(2) 0.6209(2) 0.0275(10) Uani d . . . 1 . .
H H12A 0.731349 0.910042 0.667342 0.033 Uiso calc U . R 1 . .
H H12B 0.778976 0.899623 0.586625 0.033 Uiso calc U . R 1 . .
N N12 0.7776(3) 0.79137(18) 0.06424(16) 0.0180(7) Uani d . . . 1 . .
O O12 0.4550(3) 0.47965(15) 0.28285(14) 0.0206(6) Uani d . . . 1 . .
F F12 0.8681(3) 0.58798(13) 0.12054(14) 0.0327(6) Uani d . . . 1 . .
C C13 0.7370(4) 0.7925(2) 0.6315(2) 0.0205(8) Uani d . . . 1 . .
H H13A 0.825818 0.789242 0.657184 0.025 Uiso calc U . R 1 . .
H H13B 0.665186 0.76999 0.661322 0.025 Uiso calc U . R 1 . .
O O13 0.5497(3) 0.84032(14) 0.06474(15) 0.0196(6) Uani d . . . 1 . .
C C14 0.7349(4) 0.7449(2) 0.5593(2) 0.0159(8) Uani d . . . 1 . .
H H14A 0.640817 0.739229 0.538261 0.019 Uiso calc U . R 1 . .
H H14B 0.792625 0.773572 0.526009 0.019 Uiso calc U . R 1 . .
O O14 0.6540(3) 0.81544(14) 0.18138(13) 0.0171(6) Uani d . . . 1 . .
C C15 0.7147(4) 0.5979(2) 0.54785(18) 0.0143(8) Uani d . . . 1 . .
H H15 0.623716 0.591842 0.528634 0.017 Uiso calc U . R 1 . .
O O15 0.9855(3) 0.72356(15) 0.04729(14) 0.0221(6) Uani d . . . 1 . .
C C16 0.9139(4) 0.6507(2) 0.5916(2) 0.0185(8) Uani d . . . 1 . .
H H16 0.98499 0.688422 0.608363 0.022 Uiso calc U . R 1 . .
O O16 0.9239(3) 0.75476(14) 0.17188(14) 0.0178(6) Uani d . . . 1 . .
C C17 0.9194(4) 0.5720(2) 0.5876(2) 0.0197(8) Uani d . . . 1 . .
H H17 0.995283 0.544005 0.600828 0.024 Uiso calc U . R 1 . .
C C18 0.7586(4) 0.4561(2) 0.53900(19) 0.0160(8) Uani d . . . 1 . .
H H18A 0.830825 0.435653 0.509326 0.019 Uiso calc U . R 1 . .
H H18B 0.672622 0.450988 0.509397 0.019 Uiso calc U . R 1 . .
C C19 0.7421(4) 0.40757(19) 0.60401(18) 0.0129(7) Uani d . . . 1 . .
H H19A 0.689695 0.435798 0.640184 0.016 Uiso calc U . R 1 . .
H H19B 0.832807 0.400134 0.626018 0.016 Uiso calc U . R 1 . .
C C20 0.7829(4) 0.1176(2) 0.5559(2) 0.0198(8) Uani d . . . 1 . .
C C21 0.8137(5) 1.2032(2) 0.2676(3) 0.0372(12) Uani d . . . 1 . .
H H21A 0.874012 1.249623 0.260357 0.056 Uiso calc U . R 1 . .
H H21B 0.740205 1.217994 0.298333 0.056 Uiso calc U . R 1 . .
H H21C 0.774956 1.180778 0.221073 0.056 Uiso calc U . R 1 . .
C C24 0.8898(4) 1.0079(2) 0.3501(2) 0.0153(8) Uani d . . . 1 . .
H H24A 0.974813 0.998685 0.325437 0.018 Uiso calc U . R 1 . .
H H24B 0.914732 1.030674 0.399257 0.018 Uiso calc U . R 1 . .
C C23 0.8099(4) 1.0652(2) 0.3096(2) 0.0190(8) Uani d . . . 1 . .
H H23A 0.726183 1.075434 0.335055 0.023 Uiso calc U . R 1 . .
H H23B 0.782771 1.041704 0.260972 0.023 Uiso calc U . R 1 . .
C C22 0.8944(4) 1.1427(2) 0.3033(2) 0.0258(9) Uani d . . . 1 . .
H H22A 0.927179 1.164 0.351896 0.031 Uiso calc U . R 1 . .
H H22B 0.974997 1.132672 0.27508 0.031 Uiso calc U . R 1 . .
C C25 0.6917(4) 0.9211(2) 0.3921(2) 0.0296(11) Uani d . . . 1 . .
H H25 0.65149 0.959961 0.421136 0.036 Uiso calc U . R 1 . .
C C26 0.6453(4) 0.8450(2) 0.3805(2) 0.0263(10) Uani d . . . 1 . .
H H26 0.566791 0.82038 0.399738 0.032 Uiso calc U . R 1 . .
C C29 0.7618(4) 0.67669(19) 0.37209(19) 0.0135(8) Uani d . . . 1 . .
H H29A 0.680469 0.668435 0.40083 0.016 Uiso calc U . R 1 . .
H H29B 0.834278 0.705264 0.403627 0.016 Uiso calc U . R 1 . .
C C28 0.7274(4) 0.72666(19) 0.31007(19) 0.0150(8) Uani d . . . 1 . .
H H28A 0.792327 0.718866 0.271614 0.018 Uiso calc U . R 1 . .
H H28B 0.634825 0.710164 0.289928 0.018 Uiso calc U . R 1 . .
C C27 0.8317(4) 0.86377(19) 0.32009(19) 0.0134(7) Uani d . . . 1 . .
H H27 0.905435 0.854885 0.290143 0.016 Uiso calc U . R 1 . .
C C30 0.6344(4) 0.3874(2) 0.3249(2) 0.0186(8) Uani d . . . 1 . .
C C31 0.5767(6) 1.4431(3) 0.1010(3) 0.0598(16) Uani d . . . 1 . .
H H31A 0.543809 1.487278 0.076366 0.09 Uiso calc U . R 1 . .
H H31B 0.650442 1.462079 0.135787 0.09 Uiso calc U . R 1 . .
H H31C 0.502085 1.417677 0.126192 0.09 Uiso calc U . R 1 . .
C C32 0.6272(7) 1.3867(3) 0.0486(3) 0.0566(17) Uani d . . . 1 . .
H H32A 0.697943 1.414154 0.021351 0.068 Uiso calc U . R 1 . .
H H32B 0.551453 1.367807 0.014181 0.068 Uiso calc U . R 1 . .
C C33 0.6889(5) 1.3134(2) 0.0810(2) 0.0302(11) Uani d . . . 1 . .
H H33A 0.77461 1.329836 0.108924 0.036 Uiso calc U . R 1 . .
H H33B 0.624152 1.288655 0.113486 0.036 Uiso calc U . R 1 . .
C C34 0.7159(4) 1.2557(2) 0.0190(2) 0.0195(8) Uani d . . . 1 . .
H H34A 0.62989 1.242507 -0.009521 0.023 Uiso calc U . R 1 . .
H H34B 0.781053 1.281763 -0.012462 0.023 Uiso calc U . R 1 . .
C C35 0.9007(4) 1.1748(2) 0.0695(2) 0.0199(8) Uani d . . . 1 . .
H H35 0.968537 1.21612 0.081538 0.024 Uiso calc U . R 1 . .
C C36 0.7064(4) 1.11064(19) 0.03146(18) 0.0134(7) Uani d . . . 1 . .
H H36 0.616186 1.098938 0.012211 0.016 Uiso calc U . R 1 . .
C C37 0.9122(4) 1.0980(2) 0.0775(2) 0.0177(8) Uani d . . . 1 . .
H H37 0.990151 1.07516 0.095935 0.021 Uiso calc U . R 1 . .
C C38 0.7610(4) 0.9724(2) 0.0463(2) 0.0169(8) Uani d . . . 1 . .
H H38A 0.835774 0.948307 0.021183 0.02 Uiso calc U . R 1 . .
H H38B 0.675965 0.95956 0.01672 0.02 Uiso calc U . R 1 . .
C C39 0.7464(4) 0.9383(2) 0.11913(19) 0.0136(7) Uani d . . . 1 . .
H H39A 0.688812 0.971051 0.149021 0.016 Uiso calc U . R 1 . .
H H39B 0.837074 0.939107 0.143884 0.016 Uiso calc U . R 1 . .
C C40 0.7867(4) 0.6405(2) 0.0961(2) 0.0203(8) Uani d . . . 1 . .

loop_
_atom_site_aniso_label
_atom_site_aniso_U_11
_atom_site_aniso_U_22
_atom_site_aniso_U_33
_atom_site_aniso_U_12
_atom_site_aniso_U_13
_atom_site_aniso_U_23
S1 0.0129(4) 0.0116(4) 0.0156(5) 0.0025(3) 0.0034(4) 0.0027(3)
F1 0.072(2) 0.0219(13) 0.0247(14) 0.0125(13) 0.0033(14) -0.0061(10)
O1 0.0181(14) 0.0185(13) 0.0226(15) 0.0061(11) 0.0099(12) 0.0029(11)
N1 0.0116(15) 0.0111(15) 0.0152(16) -0.0005(12) 0.0033(13) 0.0017(12)
C1 0.064(4) 0.017(2) 0.094(5) -0.001(2) -0.021(4) 0.001(3)
S2 0.0134(4) 0.0147(4) 0.0188(5) 0.0021(4) 0.0006(4) -0.0002(4)
F2 0.0270(13) 0.0183(12) 0.0436(15) 0.0055(10) -0.0059(12) 0.0071(10)
O2 0.0162(13) 0.0144(13) 0.0195(14) 0.0051(11) -0.0017(11) 0.0045(10)
N2 0.0135(15) 0.0104(14) 0.0157(16) 0.0017(12) 0.0054(13) 0.0017(12)
C2 0.029(2) 0.026(2) 0.039(3) -0.0062(19) 0.002(2) -0.0066(19)
S3 0.0120(4) 0.0111(4) 0.0159(5) 0.0017(3) 0.0015(4) 0.0016(3)
F3 0.0334(15) 0.0266(13) 0.0534(17) -0.0045(11) 0.0172(13) 0.0132(12)
O3 0.0166(14) 0.0304(16) 0.0298(16) -0.0013(12) -0.0050(13) 0.0001(13)
N3 0.0199(17) 0.0140(15) 0.0165(16) 0.0034(13) -0.0010(14) 0.0021(12)
C3 0.020(2) 0.022(2) 0.026(2) 0.0001(17) 0.0039(18) -0.0014(17)
S4 0.0109(4) 0.0141(4) 0.0200(5) 0.0017(4) 0.0028(4) 0.0014(4)
F4 0.0374(15) 0.0232(12) 0.0347(15) 0.0011(11) -0.0064(12) -0.0115(11)
O4 0.0151(13) 0.0201(14) 0.0206(14) 0.0024(11) 0.0031(11) -0.0019(11)
N4 0.0140(15) 0.0102(15) 0.0181(16) 0.0028(12) 0.0021(13) 0.0008(12)
C4 0.0135(18) 0.0114(17) 0.025(2) -0.0008(15) 0.0028(16) 0.0024(15)
S5 0.0120(4) 0.0112(4) 0.0166(5) 0.0029(3) 0.0042(4) 0.0027(3)
F5 0.0326(14) 0.0196(12) 0.0410(15) -0.0051(11) 0.0182(12) 0.0013(10)
O5 0.0145(13) 0.0173(13) 0.0249(15) 0.0041(11) -0.0022(12) -0.0002(11)
N5 0.0128(15) 0.0128(15) 0.0169(16) 0.0032(12) 0.0026(13) 0.0030(12)
C5 0.0144(19) 0.0160(19) 0.022(2) 0.0069(15) 0.0059(16) 0.0039(15)
F6 0.0300(14) 0.0180(12) 0.0677(19) 0.0073(11) -0.0081(14) 0.0101(12)
S6 0.0127(4) 0.0108(4) 0.0165(5) 0.0021(3) 0.0014(4) 0.0016(3)
O6 0.0197(14) 0.0158(13) 0.0187(14) 0.0004(11) 0.0067(11) 0.0046(10)
N6 0.0190(17) 0.0172(16) 0.0155(16) 0.0068(13) 0.0023(14) 0.0034(12)
C6 0.0125(18) 0.0178(19) 0.019(2) 0.0016(15) 0.0054(16) 0.0033(15)
F7 0.0567(18) 0.0233(12) 0.0224(13) 0.0163(12) 0.0018(12) -0.0053(10)
S7 0.0112(4) 0.0126(4) 0.0169(5) 0.0017(3) 0.0015(4) 0.0046(3)
O7 0.0158(14) 0.0209(14) 0.0258(15) 0.0004(11) -0.0049(12) 0.0000(11)
N7 0.0170(16) 0.0110(15) 0.0234(17) 0.0001(13) 0.0057(14) -0.0009(13)
C7 0.0128(18) 0.0141(17) 0.0127(18) 0.0042(14) 0.0040(15) 0.0030(14)
F8 0.0257(13) 0.0180(12) 0.0383(15) 0.0096(10) -0.0071(11) 0.0005(10)
S8 0.0119(4) 0.0133(4) 0.0176(5) 0.0013(4) 0.0033(4) 0.0023(3)
O8 0.0179(14) 0.0254(15) 0.0352(17) 0.0078(12) 0.0145(13) 0.0046(12)
N8 0.0159(16) 0.0131(15) 0.0189(17) 0.0043(13) 0.0056(14) 0.0006(12)
C8 0.0188(19) 0.0139(18) 0.0139(19) 0.0052(15) 0.0022(16) 0.0013(14)
O9 0.0171(14) 0.0184(13) 0.0264(15) 0.0020(11) 0.0129(12) 0.0010(11)
F9 0.0330(14) 0.0177(12) 0.0504(17) -0.0039(11) 0.0070(13) 0.0079(11)
N9 0.0155(16) 0.0125(15) 0.0174(16) -0.0002(13) 0.0027(13) 0.0018(12)
C9 0.0118(17) 0.0108(17) 0.0126(18) 0.0026(14) 0.0034(15) 0.0012(13)
N10 0.0137(15) 0.0130(15) 0.0148(16) 0.0020(12) 0.0023(13) 0.0033(12)
O10 0.0152(13) 0.0172(13) 0.0200(14) 0.0025(11) -0.0019(11) 0.0071(11)
F10 0.0391(15) 0.0291(13) 0.0279(14) -0.0073(12) 0.0037(12) -0.0075(10)
C10 0.024(2) 0.020(2) 0.021(2) -0.0024(17) 0.0061(18) 0.0030(16)
C11 0.040(3) 0.034(3) 0.050(3) 0.016(2) 0.005(3) -0.001(2)
N11 0.0145(15) 0.0134(15) 0.0145(16) 0.0018(13) 0.0030(13) 0.0034(12)
O11 0.0158(13) 0.0198(13) 0.0184(14) 0.0023(11) 0.0028(11) 0.0012(11)
F11 0.0222(12) 0.0191(11) 0.0412(15) -0.0037(10) 0.0162(11) -0.0014(10)
C12 0.031(2) 0.017(2) 0.034(2) 0.0023(18) 0.005(2) -0.0070(17)
N12 0.0185(17) 0.0190(16) 0.0172(17) 0.0036(14) 0.0020(14) 0.0039(13)
O12 0.0140(13) 0.0211(14) 0.0266(15) 0.0029(11) -0.0040(12) 0.0008(11)
F12 0.0305(14) 0.0199(12) 0.0500(16) 0.0079(11) 0.0084(13) 0.0101(11)
C13 0.021(2) 0.0146(19) 0.025(2) -0.0008(16) 0.0001(17) -0.0029(15)
O13 0.0130(13) 0.0157(13) 0.0303(16) 0.0017(11) -0.0042(12) 0.0053(11)
C14 0.0145(18) 0.0103(17) 0.023(2) 0.0032(15) 0.0005(16) 0.0019(15)
O14 0.0169(13) 0.0159(13) 0.0197(14) 0.0017(11) 0.0061(11) 0.0055(11)
C15 0.0142(18) 0.0163(18) 0.0128(18) 0.0018(15) 0.0030(15) 0.0026(14)
O15 0.0150(14) 0.0254(14) 0.0270(15) 0.0024(12) 0.0116(12) 0.0030(12)
C16 0.0132(18) 0.0157(19) 0.027(2) -0.0009(15) -0.0039(17) 0.0042(16)
O16 0.0143(13) 0.0203(14) 0.0191(14) 0.0030(11) -0.0003(11) 0.0025(11)
C17 0.0139(19) 0.021(2) 0.024(2) 0.0025(16) -0.0001(17) 0.0043(16)
C18 0.020(2) 0.0111(17) 0.0167(19) 0.0016(15) 0.0037(16) 0.0004(14)
C19 0.0130(18) 0.0132(17) 0.0131(18) 0.0053(14) 0.0019(15) -0.0013(14)
C20 0.0148(19) 0.0152(19) 0.030(2) 0.0052(16) 0.0006(17) 0.0012(16)
C21 0.050(3) 0.019(2) 0.045(3) 0.010(2) 0.010(2) 0.011(2)
C24 0.0135(18) 0.0137(18) 0.0182(19) -0.0008(15) 0.0004(15) -0.0002(14)
C23 0.0170(19) 0.0185(19) 0.021(2) 0.0017(16) -0.0032(17) 0.0004(15)
C22 0.032(2) 0.016(2) 0.029(2) 0.0002(18) -0.001(2) 0.0022(17)
C25 0.027(2) 0.016(2) 0.047(3) 0.0009(17) 0.026(2) -0.0030(19)
C26 0.022(2) 0.018(2) 0.039(3) -0.0001(17) 0.018(2) -0.0029(18)
C29 0.0153(19) 0.0128(17) 0.0131(18) 0.0039(14) 0.0043(15) -0.0001(14)
C28 0.022(2) 0.0076(17) 0.0157(19) 0.0010(15) 0.0006(16) 0.0009(14)
C27 0.0115(17) 0.0125(17) 0.0168(19) 0.0013(14) 0.0019(15) 0.0054(14)
C30 0.023(2) 0.0141(18) 0.019(2) 0.0030(16) 0.0022(17) 0.0015(15)
C31 0.061(4) 0.055(4) 0.067(4) 0.018(3) 0.016(3) 0.013(3)
C32 0.088(5) 0.017(2) 0.068(4) 0.009(3) 0.044(4) 0.007(2)
C33 0.035(3) 0.015(2) 0.041(3) 0.0006(18) 0.024(2) -0.0030(18)
C34 0.018(2) 0.0130(18) 0.028(2) 0.0035(15) 0.0006(17) 0.0057(16)
C35 0.0144(19) 0.0188(19) 0.026(2) -0.0027(15) 0.0020(17) 0.0040(16)
C36 0.0135(18) 0.0136(17) 0.0125(18) -0.0004(14) 0.0003(15) -0.0009(14)
C37 0.0088(18) 0.020(2) 0.025(2) 0.0003(15) -0.0003(16) 0.0079(16)
C38 0.022(2) 0.0122(18) 0.0176(19) 0.0028(15) 0.0019(16) 0.0036(14)
C39 0.0130(18) 0.0134(17) 0.0144(19) 0.0004(14) 0.0028(15) 0.0002(14)
C40 0.018(2) 0.0182(19) 0.025(2) 0.0033(16) 0.0048(17) 0.0028(16)

loop_
_atom_type_symbol
_atom_type_description
_atom_type_scat_dispersion_real
_atom_type_scat_dispersion_imag
_atom_type_scat_source
C C 0.0033 0.0016 'International Tables Vol C Tables 4.2.6.8 and 6.1.1.4'
H H 0.0000 0.0000 'International Tables Vol C Tables 4.2.6.8 and 6.1.1.4'
F F 0.0171 0.0103 'International Tables Vol C Tables 4.2.6.8 and 6.1.1.4'
N N 0.0061 0.0033 'International Tables Vol C Tables 4.2.6.8 and 6.1.1.4'
O O 0.0106 0.0060 'International Tables Vol C Tables 4.2.6.8 and 6.1.1.4'
S S 0.1246 0.1234 'International Tables Vol C Tables 4.2.6.8 and 6.1.1.4'

loop_
_geom_angle_atom_site_label_1
_geom_angle_atom_site_label_2
_geom_angle_atom_site_label_3
_geom_angle_site_symmetry_1
_geom_angle_site_symmetry_3
_geom_angle
_geom_angle_publ_flag
O2 S1 O1 . . 116.09(16) ?
O2 S1 N3 . . 114.14(16) ?
O1 S1 N3 . . 106.23(17) ?
O2 S1 C9 . . 106.03(16) ?
O1 S1 C9 . . 107.43(16) ?
N3 S1 C9 . . 106.36(17) ?
C7 N1 C5 . . 109.3(3) ?
C7 N1 C4 . . 124.9(3) ?
C5 N1 C4 . . 125.8(3) ?
C2 C1 H1A . . 109.5 ?
C2 C1 H1B . . 109.5 ?
H1A C1 H1B . . 109.5 ?
C2 C1 H1C . . 109.5 ?
H1A C1 H1C . . 109.5 ?
H1B C1 H1C . . 109.5 ?
O3 S2 O4 . . 117.59(17) ?
O3 S2 N3 . . 109.78(17) ?
O4 S2 N3 . . 116.21(16) ?
O3 S2 C10 . . 102.85(18) ?
O4 S2 C10 . . 103.88(17) ?
N3 S2 C10 . . 104.48(17) ?
C7 N2 C6 . . 108.8(3) ?
C7 N2 C8 . . 125.2(3) ?
C6 N2 C8 . . 125.8(3) ?
C3 C2 C1 . . 113.6(4) ?
C3 C2 H2A . . 108.8 ?
C1 C2 H2A . . 108.8 ?
C3 C2 H2B . . 108.8 ?
C1 C2 H2B . . 108.8 ?
H2A C2 H2B . . 107.7 ?
O5 S3 O6 . . 116.03(16) ?
O5 S3 N6 . . 105.78(16) ?
O6 S3 N6 . . 114.33(16) ?
O5 S3 C19 . . 107.34(16) ?
O6 S3 C19 . . 107.01(16) ?
N6 S3 C19 . . 105.71(17) ?
S2 N3 S1 . . 123.0(2) ?
C2 C3 C4 . . 111.0(3) ?
C2 C3 H3A . . 109.4 ?
C4 C3 H3A . . 109.4 ?
C2 C3 H3B . . 109.4 ?
C4 C3 H3B . . 109.4 ?
H3A C3 H3B . . 108.0 ?
O7 S4 O8 . . 117.50(18) ?
O7 S4 N6 . . 117.20(16) ?
O8 S4 N6 . . 109.08(17) ?
O7 S4 C20 . . 104.28(17) ?
O8 S4 C20 . . 102.31(17) ?
N6 S4 C20 . . 104.29(18) ?
C15 N4 C16 . . 108.7(3) ?
C15 N4 C14 . . 125.7(3) ?
C16 N4 C14 . . 125.6(3) ?
N1 C4 C3 . . 111.9(3) ?
N1 C4 H4A . . 109.2 ?
C3 C4 H4A . . 109.2 ?
N1 C4 H4B . . 109.2 ?
C3 C4 H4B . . 109.2 ?
H4A C4 H4B . . 107.9 ?
O9 S5 O10 . . 116.37(16) ?
O9 S5 N9 . . 106.57(17) ?
O10 S5 N9 . . 114.17(16) ?
O9 S5 C29 . . 107.57(16) ?
O10 S5 C29 . . 105.63(16) ?
N9 S5 C29 . . 105.87(17) ?
C15 N5 C17 . . 108.6(3) ?
C15 N5 C18 . . 124.8(3) ?
C17 N5 C18 . . 126.1(3) ?
C6 C5 N1 . . 106.9(3) ?
C6 C5 H5 . . 126.5 ?
N1 C5 H5 . . 126.5 ?
O12 S6 O11 . . 117.12(16) ?
O12 S6 N9 . . 109.61(16) ?
O11 S6 N9 . . 116.57(16) ?
O12 S6 C30 . . 102.82(17) ?
O11 S6 C30 . . 104.08(16) ?
N9 S6 C30 . . 104.67(17) ?
S4 N6 S3 . . 122.7(2) ?
C5 C6 N2 . . 107.0(3) ?
C5 C6 H6 . . 126.5 ?
N2 C6 H6 . . 126.5 ?
O13 S7 O14 . . 115.94(16) ?
O13 S7 N12 . . 106.76(17) ?
O14 S7 N12 . . 114.16(16) ?
O13 S7 C39 . . 107.41(16) ?
O14 S7 C39 . . 106.59(16) ?
N12 S7 C39 . . 105.29(17) ?
C27 N7 C25 . . 108.2(3) ?
C27 N7 C24 . . 126.3(3) ?
C25 N7 C24 . . 125.4(3) ?
N1 C7 N2 . . 108.0(3) ?
N1 C7 H7 . . 126.0 ?
N2 C7 H7 . . 126.0 ?
O15 S8 O16 . . 117.05(17) ?
O15 S8 N12 . . 109.48(17) ?
O16 S8 N12 . . 117.12(16) ?
O15 S8 C40 . . 102.40(16) ?
O16 S8 C40 . . 104.10(17) ?
N12 S8 C40 . . 104.59(18) ?
C27 N8 C26 . . 108.8(3) ?
C27 N8 C28 . . 125.1(3) ?
C26 N8 C28 . . 126.0(3) ?
N2 C8 C9 . . 110.4(3) ?
N2 C8 H8A . . 109.6 ?
C9 C8 H8A . . 109.6 ?
N2 C8 H8B . . 109.6 ?
C9 C8 H8B . . 109.6 ?
H8A C8 H8B . . 108.1 ?
S6 N9 S5 . . 123.4(2) ?
C8 C9 S1 . . 111.9(2) ?
C8 C9 H9A . . 109.2 ?
S1 C9 H9A . . 109.2 ?
C8 C9 H9B . . 109.2 ?
S1 C9 H9B . . 109.2 ?
H9A C9 H9B . . 107.9 ?
C36 N10 C35 . . 108.1(3) ?
C36 N10 C34 . . 125.8(3) ?
C35 N10 C34 . . 126.0(3) ?
F1 C10 F2 . . 108.2(3) ?
F1 C10 F3 . . 108.1(3) ?
F2 C10 F3 . . 107.3(3) ?
F1 C10 S2 . . 111.3(3) ?
F2 C10 S2 . . 112.4(3) ?
F3 C10 S2 . . 109.5(3) ?
C12 C11 H11A . . 109.5 ?
C12 C11 H11B . . 109.5 ?
H11A C11 H11B . . 109.5 ?
C12 C11 H11C . . 109.5 ?
H11A C11 H11C . . 109.5 ?
H11B C11 H11C . . 109.5 ?
C36 N11 C37 . . 108.4(3) ?
C36 N11 C38 . . 125.0(3) ?
C37 N11 C38 . . 126.2(3) ?
C11 C12 C13 . . 112.9(4) ?
C11 C12 H12A . . 109.0 ?
C13 C12 H12A . . 109.0 ?
C11 C12 H12B . . 109.0 ?
C13 C12 H12B . . 109.0 ?
H12A C12 H12B . . 107.8 ?
S8 N12 S7 . . 124.7(2) ?
C14 C13 C12 . . 111.1(3) ?
C14 C13 H13A . . 109.4 ?
C12 C13 H13A . . 109.4 ?
C14 C13 H13B . . 109.4 ?
C12 C13 H13B . . 109.4 ?
H13A C13 H13B . . 108.0 ?
N4 C14 C13 . . 112.0(3) ?
N4 C14 H14A . . 109.2 ?
C13 C14 H14A . . 109.2 ?
N4 C14 H14B . . 109.2 ?
C13 C14 H14B . . 109.2 ?
H14A C14 H14B . . 107.9 ?
N4 C15 N5 . . 108.5(3) ?
N4 C15 H15 . . 125.7 ?
N5 C15 H15 . . 125.7 ?
C17 C16 N4 . . 107.0(3) ?
C17 C16 H16 . . 126.5 ?
N4 C16 H16 . . 126.5 ?
C16 C17 N5 . . 107.2(3) ?
C16 C17 H17 . . 126.4 ?
N5 C17 H17 . . 126.4 ?
N5 C18 C19 . . 111.6(3) ?
N5 C18 H18A . . 109.3 ?
C19 C18 H18A . . 109.3 ?
N5 C18 H18B . . 109.3 ?
C19 C18 H18B . . 109.3 ?
H18A C18 H18B . . 108.0 ?
C18 C19 S3 . . 110.6(2) ?
C18 C19 H19A . . 109.5 ?
S3 C19 H19A . . 109.5 ?
C18 C19 H19B . . 109.5 ?
S3 C19 H19B . . 109.5 ?
H19A C19 H19B . . 108.1 ?
F5 C20 F4 . . 107.9(3) ?
F5 C20 F6 . . 108.1(3) ?
F4 C20 F6 . . 107.1(3) ?
F5 C20 S4 . . 112.7(3) ?
F4 C20 S4 . . 111.0(3) ?
F6 C20 S4 . . 109.9(3) ?
C22 C21 H21A . . 109.5 ?
C22 C21 H21B . . 109.5 ?
H21A C21 H21B . . 109.5 ?
C22 C21 H21C . . 109.5 ?
H21A C21 H21C . . 109.5 ?
H21B C21 H21C . . 109.5 ?
N7 C24 C23 . . 110.8(3) ?
N7 C24 H24A . . 109.5 ?
C23 C24 H24A . . 109.5 ?
N7 C24 H24B . . 109.5 ?
C23 C24 H24B . . 109.5 ?
H24A C24 H24B . . 108.1 ?
C24 C23 C22 . . 111.2(3) ?
C24 C23 H23A . . 109.4 ?
C22 C23 H23A . . 109.4 ?
C24 C23 H23B . . 109.4 ?
C22 C23 H23B . . 109.4 ?
H23A C23 H23B . . 108.0 ?
C21 C22 C23 . . 112.3(4) ?
C21 C22 H22A . . 109.1 ?
C23 C22 H22A . . 109.1 ?
C21 C22 H22B . . 109.1 ?
C23 C22 H22B . . 109.1 ?
H22A C22 H22B . . 107.9 ?
C26 C25 N7 . . 107.6(3) ?
C26 C25 H25 . . 126.2 ?
N7 C25 H25 . . 126.2 ?
C25 C26 N8 . . 106.7(3) ?
C25 C26 H26 . . 126.6 ?
N8 C26 H26 . . 126.6 ?
C28 C29 S5 . . 112.6(2) ?
C28 C29 H29A . . 109.1 ?
S5 C29 H29A . . 109.1 ?
C28 C29 H29B . . 109.1 ?
S5 C29 H29B . . 109.1 ?
H29A C29 H29B . . 107.8 ?
N8 C28 C29 . . 110.3(3) ?
N8 C28 H28A . . 109.6 ?
C29 C28 H28A . . 109.6 ?
N8 C28 H28B . . 109.6 ?
C29 C28 H28B . . 109.6 ?
H28A C28 H28B . . 108.1 ?
N8 C27 N7 . . 108.7(3) ?
N8 C27 H27 . . 125.7 ?
N7 C27 H27 . . 125.7 ?
F7 C30 F8 . . 108.6(3) ?
F7 C30 F9 . . 108.1(3) ?
F8 C30 F9 . . 108.1(3) ?
F7 C30 S6 . . 110.5(3) ?
F8 C30 S6 . . 111.9(3) ?
F9 C30 S6 . . 109.6(3) ?
C32 C31 H31A . . 109.5 ?
C32 C31 H31B . . 109.5 ?
H31A C31 H31B . . 109.5 ?
C32 C31 H31C . . 109.5 ?
H31A C31 H31C . . 109.5 ?
H31B C31 H31C . . 109.5 ?
C31 C32 C33 . . 115.2(5) ?
C31 C32 H32A . . 108.5 ?
C33 C32 H32A . . 108.5 ?
C31 C32 H32B . . 108.5 ?
C33 C32 H32B . . 108.5 ?
H32A C32 H32B . . 107.5 ?
C34 C33 C32 . . 107.9(4) ?
C34 C33 H33A . . 110.1 ?
C32 C33 H33A . . 110.1 ?
C34 C33 H33B . . 110.1 ?
C32 C33 H33B . . 110.1 ?
H33A C33 H33B . . 108.4 ?
N10 C34 C33 . . 114.8(3) ?
N10 C34 H34A . . 108.6 ?
C33 C34 H34A . . 108.6 ?
N10 C34 H34B . . 108.6 ?
C33 C34 H34B . . 108.6 ?
H34A C34 H34B . . 107.5 ?
C37 C35 N10 . . 107.2(3) ?
C37 C35 H35 . . 126.4 ?
N10 C35 H35 . . 126.4 ?
N11 C36 N10 . . 108.8(3) ?
N11 C36 H36 . . 125.6 ?
N10 C36 H36 . . 125.6 ?
C35 C37 N11 . . 107.5(3) ?
C35 C37 H37 . . 126.2 ?
N11 C37 H37 . . 126.2 ?
N11 C38 C39 . . 111.2(3) ?
N11 C38 H38A . . 109.4 ?
C39 C38 H38A . . 109.4 ?
N11 C38 H38B . . 109.4 ?
C39 C38 H38B . . 109.4 ?
H38A C38 H38B . . 108.0 ?
C38 C39 S7 . . 111.0(2) ?
C38 C39 H39A . . 109.4 ?
S7 C39 H39A . . 109.4 ?
C38 C39 H39B . . 109.4 ?
S7 C39 H39B . . 109.4 ?
H39A C39 H39B . . 108.0 ?
F11 C40 F10 . . 108.1(3) ?
F11 C40 F12 . . 108.0(3) ?
F10 C40 F12 . . 107.6(3) ?
F11 C40 S8 . . 111.8(2) ?
F10 C40 S8 . . 111.3(3) ?
F12 C40 S8 . . 109.9(3) ?

loop_
_geom_bond_atom_site_label_1
_geom_bond_atom_site_label_2
_geom_bond_site_symmetry_2
_geom_bond_distance
_geom_bond_publ_flag
S1 O2 . 1.447(3) ?
S1 O1 . 1.452(3) ?
S1 N3 . 1.610(3) ?
S1 C9 . 1.788(3) ?
F1 C10 . 1.324(4) ?
N1 C7 . 1.339(4) ?
N1 C5 . 1.379(5) ?
N1 C4 . 1.485(4) ?
C1 C2 . 1.533(7) ?
C1 H1A . 0.98 ?
C1 H1B . 0.98 ?
C1 H1C . 0.98 ?
S2 O3 . 1.433(3) ?
S2 O4 . 1.447(3) ?
S2 N3 . 1.575(3) ?
S2 C10 . 1.850(4) ?
F2 C10 . 1.332(5) ?
N2 C7 . 1.341(4) ?
N2 C6 . 1.386(4) ?
N2 C8 . 1.479(4) ?
C2 C3 . 1.527(5) ?
C2 H2A . 0.99 ?
C2 H2B . 0.99 ?
S3 O5 . 1.443(3) ?
S3 O6 . 1.449(3) ?
S3 N6 . 1.619(3) ?
S3 C19 . 1.793(4) ?
F3 C10 . 1.339(4) ?
C3 C4 . 1.531(5) ?
C3 H3A . 0.99 ?
C3 H3B . 0.99 ?
S4 O7 . 1.443(3) ?
S4 O8 . 1.444(3) ?
S4 N6 . 1.568(3) ?
S4 C20 . 1.848(4) ?
F4 C20 . 1.335(5) ?
N4 C15 . 1.332(5) ?
N4 C16 . 1.388(5) ?
N4 C14 . 1.487(4) ?
C4 H4A . 0.99 ?
C4 H4B . 0.99 ?
S5 O9 . 1.445(3) ?
S5 O10 . 1.447(3) ?
S5 N9 . 1.611(3) ?
S5 C29 . 1.780(3) ?
F5 C20 . 1.330(4) ?
N5 C15 . 1.338(4) ?
N5 C17 . 1.384(5) ?
N5 C18 . 1.478(4) ?
C5 C6 . 1.363(5) ?
C5 H5 . 0.95 ?
F6 C20 . 1.339(4) ?
S6 O12 . 1.446(3) ?
S6 O11 . 1.447(3) ?
S6 N9 . 1.571(3) ?
S6 C30 . 1.849(4) ?
C6 H6 . 0.95 ?
F7 C30 . 1.331(4) ?
S7 O13 . 1.442(3) ?
S7 O14 . 1.446(3) ?
S7 N12 . 1.614(3) ?
S7 C39 . 1.783(4) ?
N7 C27 . 1.337(4) ?
N7 C25 . 1.383(5) ?
N7 C24 . 1.487(4) ?
C7 H7 . 0.95 ?
F8 C30 . 1.332(5) ?
S8 O15 . 1.441(3) ?
S8 O16 . 1.449(3) ?
S8 N12 . 1.558(3) ?
S8 C40 . 1.844(4) ?
N8 C27 . 1.333(4) ?
N8 C26 . 1.384(5) ?
N8 C28 . 1.474(4) ?
C8 C9 . 1.530(5) ?
C8 H8A . 0.99 ?
C8 H8B . 0.99 ?
F9 C30 . 1.334(4) ?
C9 H9A . 0.99 ?
C9 H9B . 0.99 ?
N10 C36 . 1.341(5) ?
N10 C35 . 1.391(5) ?
N10 C34 . 1.477(4) ?
F10 C40 . 1.337(5) ?
C11 C12 . 1.528(6) ?
C11 H11A . 0.98 ?
C11 H11B . 0.98 ?
C11 H11C . 0.98 ?
N11 C36 . 1.334(4) ?
N11 C37 . 1.385(5) ?
N11 C38 . 1.481(4) ?
F11 C40 . 1.334(4) ?
C12 C13 . 1.545(5) ?
C12 H12A . 0.99 ?
C12 H12B . 0.99 ?
F12 C40 . 1.338(4) ?
C13 C14 . 1.530(5) ?
C13 H13A . 0.99 ?
C13 H13B . 0.99 ?
C14 H14A . 0.99 ?
C14 H14B . 0.99 ?
C15 H15 . 0.95 ?
C16 C17 . 1.352(5) ?
C16 H16 . 0.95 ?
C17 H17 . 0.95 ?
C18 C19 . 1.522(5) ?
C18 H18A . 0.99 ?
C18 H18B . 0.99 ?
C19 H19A . 0.99 ?
C19 H19B . 0.99 ?
C21 C22 . 1.523(6) ?
C21 H21A . 0.98 ?
C21 H21B . 0.98 ?
C21 H21C . 0.98 ?
C24 C23 . 1.523(5) ?
C24 H24A . 0.99 ?
C24 H24B . 0.99 ?
C23 C22 . 1.531(5) ?
C23 H23A . 0.99 ?
C23 H23B . 0.99 ?
C22 H22A . 0.99 ?
C22 H22B . 0.99 ?
C25 C26 . 1.354(6) ?
C25 H25 . 0.95 ?
C26 H26 . 0.95 ?
C29 C28 . 1.526(5) ?
C29 H29A . 0.99 ?
C29 H29B . 0.99 ?
C28 H28A . 0.99 ?
C28 H28B . 0.99 ?
C27 H27 . 0.95 ?
C31 C32 . 1.458(7) ?
C31 H31A . 0.98 ?
C31 H31B . 0.98 ?
C31 H31C . 0.98 ?
C32 C33 . 1.579(7) ?
C32 H32A . 0.99 ?
C32 H32B . 0.99 ?
C33 C34 . 1.519(5) ?
C33 H33A . 0.99 ?
C33 H33B . 0.99 ?
C34 H34A . 0.99 ?
C34 H34B . 0.99 ?
C35 C37 . 1.347(5) ?
C35 H35 . 0.95 ?
C36 H36 . 0.95 ?
C37 H37 . 0.95 ?
C38 C39 . 1.522(5) ?
C38 H38A . 0.99 ?
C38 H38B . 0.99 ?
C39 H39A . 0.99 ?
C39 H39B . 0.99 ?

loop_
_geom_torsion_atom_site_label_1
_geom_torsion_atom_site_label_2
_geom_torsion_atom_site_label_3
_geom_torsion_atom_site_label_4
_geom_torsion_site_symmetry_1
_geom_torsion_site_symmetry_2
_geom_torsion_site_symmetry_3
_geom_torsion_site_symmetry_4
_geom_torsion
_geom_torsion_publ_flag
O3 S2 N3 S1 . . . . 156.4(2) ?
O4 S2 N3 S1 . . . . 19.9(3) ?
C10 S2 N3 S1 . . . . -93.9(2) ?
O2 S1 N3 S2 . . . . 36.3(3) ?
O1 S1 N3 S2 . . . . 165.5(2) ?
C9 S1 N3 S2 . . . . -80.2(2) ?
C1 C2 C3 C4 . . . . 69.5(5) ?
C7 N1 C4 C3 . . . . -115.8(4) ?
C5 N1 C4 C3 . . . . 65.1(5) ?
C2 C3 C4 N1 . . . . -179.9(3) ?
C7 N1 C5 C6 . . . . 0.9(4) ?
C4 N1 C5 C6 . . . . -179.8(3) ?
O7 S4 N6 S3 . . . . -23.8(3) ?
O8 S4 N6 S3 . . . . -160.4(2) ?
C20 S4 N6 S3 . . . . 90.8(2) ?
O5 S3 N6 S4 . . . . -157.8(2) ?
O6 S3 N6 S4 . . . . -28.9(3) ?
C19 S3 N6 S4 . . . . 88.6(2) ?
N1 C5 C6 N2 . . . . -0.6(4) ?
C7 N2 C6 C5 . . . . 0.1(4) ?
C8 N2 C6 C5 . . . . -175.9(3) ?
C5 N1 C7 N2 . . . . -0.9(4) ?
C4 N1 C7 N2 . . . . 179.9(3) ?
C6 N2 C7 N1 . . . . 0.5(4) ?
C8 N2 C7 N1 . . . . 176.5(3) ?
C7 N2 C8 C9 . . . . 106.2(4) ?
C6 N2 C8 C9 . . . . -78.4(4) ?
O12 S6 N9 S5 . . . . 159.0(2) ?
O11 S6 N9 S5 . . . . 23.0(3) ?
C30 S6 N9 S5 . . . . -91.3(2) ?
O9 S5 N9 S6 . . . . 157.8(2) ?
O10 S5 N9 S6 . . . . 27.9(3) ?
C29 S5 N9 S6 . . . . -87.9(2) ?
N2 C8 C9 S1 . . . . -165.3(2) ?
O2 S1 C9 C8 . . . . 168.6(2) ?
O1 S1 C9 C8 . . . . 43.8(3) ?
N3 S1 C9 C8 . . . . -69.6(3) ?
O3 S2 C10 F1 . . . . 51.7(3) ?
O4 S2 C10 F1 . . . . 174.8(3) ?
N3 S2 C10 F1 . . . . -63.0(3) ?
O3 S2 C10 F2 . . . . 173.1(3) ?
O4 S2 C10 F2 . . . . -63.8(3) ?
N3 S2 C10 F2 . . . . 58.5(3) ?
O3 S2 C10 F3 . . . . -67.8(3) ?
O4 S2 C10 F3 . . . . 55.3(3) ?
N3 S2 C10 F3 . . . . 177.6(3) ?
O15 S8 N12 S7 . . . . -161.8(2) ?
O16 S8 N12 S7 . . . . -25.5(3) ?
C40 S8 N12 S7 . . . . 89.1(3) ?
O13 S7 N12 S8 . . . . -144.7(2) ?
O14 S7 N12 S8 . . . . -15.2(3) ?
C39 S7 N12 S8 . . . . 101.3(3) ?
C11 C12 C13 C14 . . . . 68.6(5) ?
C15 N4 C14 C13 . . . . 121.4(4) ?
C16 N4 C14 C13 . . . . -61.6(4) ?
C12 C13 C14 N4 . . . . 168.4(3) ?
C16 N4 C15 N5 . . . . 0.7(4) ?
C14 N4 C15 N5 . . . . 178.1(3) ?
C17 N5 C15 N4 . . . . -0.7(4) ?
C18 N5 C15 N4 . . . . -172.7(3) ?
C15 N4 C16 C17 . . . . -0.3(4) ?
C14 N4 C16 C17 . . . . -177.8(3) ?
N4 C16 C17 N5 . . . . -0.1(4) ?
C15 N5 C17 C16 . . . . 0.5(4) ?
C18 N5 C17 C16 . . . . 172.4(3) ?
C15 N5 C18 C19 . . . . -114.7(4) ?
C17 N5 C18 C19 . . . . 74.7(4) ?
N5 C18 C19 S3 . . . . 164.3(2) ?
O5 S3 C19 C18 . . . . -46.7(3) ?
O6 S3 C19 C18 . . . . -171.9(2) ?
N6 S3 C19 C18 . . . . 65.8(3) ?
O7 S4 C20 F5 . . . . 58.3(3) ?
O8 S4 C20 F5 . . . . -178.8(3) ?
N6 S4 C20 F5 . . . . -65.1(3) ?
O7 S4 C20 F4 . . . . 179.4(2) ?
O8 S4 C20 F4 . . . . -57.7(3) ?
N6 S4 C20 F4 . . . . 56.0(3) ?
O7 S4 C20 F6 . . . . -62.3(3) ?
O8 S4 C20 F6 . . . . 60.6(3) ?
N6 S4 C20 F6 . . . . 174.3(3) ?
C27 N7 C24 C23 . . . . 110.4(4) ?
C25 N7 C24 C23 . . . . -67.1(5) ?
N7 C24 C23 C22 . . . . -178.4(3) ?
C24 C23 C22 C21 . . . . -176.0(3) ?
C27 N7 C25 C26 . . . . 0.1(5) ?
C24 N7 C25 C26 . . . . 178.0(4) ?
N7 C25 C26 N8 . . . . -0.2(5) ?
C27 N8 C26 C25 . . . . 0.2(5) ?
C28 N8 C26 C25 . . . . 177.3(4) ?
O9 S5 C29 C28 . . . . 50.9(3) ?
O10 S5 C29 C28 . . . . 175.9(3) ?
N9 S5 C29 C28 . . . . -62.7(3) ?
C27 N8 C28 C29 . . . . 107.4(4) ?
C26 N8 C28 C29 . . . . -69.3(5) ?
S5 C29 C28 N8 . . . . -158.1(2) ?
C26 N8 C27 N7 . . . . -0.1(4) ?
C28 N8 C27 N7 . . . . -177.3(3) ?
C25 N7 C27 N8 . . . . 0.0(4) ?
C24 N7 C27 N8 . . . . -177.8(3) ?
O12 S6 C30 F7 . . . . 54.7(3) ?
O11 S6 C30 F7 . . . . 177.3(3) ?
N9 S6 C30 F7 . . . . -59.8(3) ?
O12 S6 C30 F8 . . . . 175.8(2) ?
O11 S6 C30 F8 . . . . -61.6(3) ?
N9 S6 C30 F8 . . . . 61.3(3) ?
O12 S6 C30 F9 . . . . -64.3(3) ?
O11 S6 C30 F9 . . . . 58.3(3) ?
N9 S6 C30 F9 . . . . -178.9(3) ?
C31 C32 C33 C34 . . . . 171.5(5) ?
C36 N10 C34 C33 . . . . 113.3(4) ?
C35 N10 C34 C33 . . . . -70.7(5) ?
C32 C33 C34 N10 . . . . -178.4(4) ?
C36 N10 C35 C37 . . . . 0.1(4) ?
C34 N10 C35 C37 . . . . -176.5(3) ?
C37 N11 C36 N10 . . . . -0.6(4) ?
C38 N11 C36 N10 . . . . -173.6(3) ?
C35 N10 C36 N11 . . . . 0.3(4) ?
C34 N10 C36 N11 . . . . 177.0(3) ?
N10 C35 C37 N11 . . . . -0.4(4) ?
C36 N11 C37 C35 . . . . 0.7(4) ?
C38 N11 C37 C35 . . . . 173.6(3) ?
C36 N11 C38 C39 . . . . -114.0(4) ?
C37 N11 C38 C39 . . . . 74.2(4) ?
N11 C38 C39 S7 . . . . 165.8(2) ?
O13 S7 C39 C38 . . . . -51.2(3) ?
O14 S7 C39 C38 . . . . -176.1(2) ?
N12 S7 C39 C38 . . . . 62.3(3) ?
O15 S8 C40 F11 . . . . -177.1(3) ?
O16 S8 C40 F11 . . . . 60.5(3) ?
N12 S8 C40 F11 . . . . -62.9(3) ?
O15 S8 C40 F10 . . . . -56.1(3) ?
O16 S8 C40 F10 . . . . -178.5(2) ?
N12 S8 C40 F10 . . . . 58.1(3) ?
O15 S8 C40 F12 . . . . 63.0(3) ?
O16 S8 C40 F12 . . . . -59.4(3) ?
N12 S8 C40 F12 . . . . 177.2(2) ?
